data_1557024
loop_
_publ_author_name
'Suzuki, Mitsuharu'
'Terai, Kengo'
'Quinton, Cassandre'
'Hayashi, Hironobu'
'Aratani, Naoki'
'Yamada, Hiroko'

_publ_section_title
;
 Open-circuit-voltage shift of over 0.5 V in organic photovoltaic cells
 induced by a minor structural difference in alkyl substituents
;
_journal_issue 7
_journal_name_full 'Chemical Science'
_journal_page_first 1825
_journal_page_last 1831
_journal_paper_doi 10.1039/C9SC04956H
_journal_volume 11
_journal_year 2020
_chemical_formula_moiety 'C38 H34 S4'
_chemical_formula_sum 'C38 H34 S4'
_chemical_formula_weight 618.89
_space_group_crystal_system monoclinic
_space_group_IT_number 15
_space_group_name_Hall '-C 2yc'
_space_group_name_H-M_alt 'C 1 2/c 1'
_atom_sites_solution_hydrogens geom
_audit_creation_method SHELXL-2014/7
_audit_update_record
;
2019-10-01 deposited with the CCDC.	2020-01-13 downloaded from the CCDC.
;
_cell_angle_alpha 90
_cell_angle_beta 98.46(2)
_cell_angle_gamma 90
_cell_formula_units_Z 4
_cell_length_a 41.708(10)
_cell_length_b 5.7563(10)
_cell_length_c 12.670(3)
_cell_measurement_reflns_used 192
_cell_measurement_temperature 293
_cell_measurement_theta_max 22.52
_cell_measurement_theta_min 3.57
_cell_volume 3008.8(12)
_computing_cell_refinement 'APEX2 (Bruker AXS, 2006)'
_computing_data_collection 'APEX2 (Bruker AXS, 2006)'
_computing_data_reduction 'SAINT (Bruker AXS, 2004)'
_computing_molecular_graphics 'XSHEL (Bruker AXS,2002)'
_computing_publication_material 'XCIF (Bruker AXS, 2001)'
_computing_structure_refinement 'SHELXL-97 (Sheldrick, 1997)'
_computing_structure_solution 'SHELXS-97 (Sheldrick, 1997)'
_diffrn_ambient_temperature 293
_diffrn_detector_area_resol_mean 8.333
_diffrn_measured_fraction_theta_full 0.999
_diffrn_measured_fraction_theta_max 0.999
_diffrn_measurement_device_type 'Bruker APEXII CCD area detector'
_diffrn_measurement_method 'phi and omega scans'
_diffrn_radiation_monochromator graphite
_diffrn_radiation_source 'fine-focus sealed tube'
_diffrn_radiation_type MoK\a
_diffrn_radiation_wavelength 0.71073
_diffrn_reflns_av_R_equivalents 0.1835
_diffrn_reflns_av_unetI/netI 0.2017
_diffrn_reflns_Laue_measured_fraction_full 0.999
_diffrn_reflns_Laue_measured_fraction_max 0.999
_diffrn_reflns_limit_h_max 45
_diffrn_reflns_limit_h_min -46
_diffrn_reflns_limit_k_max 6
_diffrn_reflns_limit_k_min -6
_diffrn_reflns_limit_l_max 14
_diffrn_reflns_limit_l_min -11
_diffrn_reflns_number 6462
_diffrn_reflns_point_group_measured_fraction_full 0.999
_diffrn_reflns_point_group_measured_fraction_max 0.999
_diffrn_reflns_theta_full 23.497
_diffrn_reflns_theta_max 23.497
_diffrn_reflns_theta_min 1.975
_exptl_absorpt_coefficient_mu 0.344
_exptl_absorpt_correction_T_max 0.997
_exptl_absorpt_correction_T_min 0.413
_exptl_absorpt_correction_type multi-scan
_exptl_absorpt_process_details
;
SADABS Sheldrick 1996
;
_exptl_crystal_colour yellow
_exptl_crystal_density_diffrn 1.366
_exptl_crystal_description prism
_exptl_crystal_F_000 1304
_exptl_crystal_size_max 0.200
_exptl_crystal_size_mid 0.050
_exptl_crystal_size_min 0.010
_refine_diff_density_max 0.408
_refine_diff_density_min -0.424
_refine_diff_density_rms 0.105
_refine_ls_extinction_method none
_refine_ls_goodness_of_fit_ref 1.089
_refine_ls_hydrogen_treatment constr
_refine_ls_matrix_type full
_refine_ls_number_parameters 220
_refine_ls_number_reflns 2237
_refine_ls_number_restraints 168
_refine_ls_restrained_S_all 1.060
_refine_ls_R_factor_all 0.1902
_refine_ls_R_factor_gt 0.1043
_refine_ls_shift/su_max 0.000
_refine_ls_shift/su_mean 0.000
_refine_ls_structure_factor_coef Fsqd
_refine_ls_weighting_details 'w=1/[\s^2^(Fo^2^)+(0.0436P)^2^+7.9117P] where P=(Fo^2^+2Fc^2^)/3'
_refine_ls_weighting_scheme calc
_refine_ls_wR_factor_gt 0.1784
_refine_ls_wR_factor_ref 0.2208
_reflns_Friedel_coverage 0.000
_reflns_number_gt 1219
_reflns_number_total 2237
_reflns_threshold_expression 'I > 2\s(I)'
_cod_data_source_file c9sc04956h2.cif
_cod_data_source_block C4DBTA
_cod_depositor_comments
;Adding full bibliography for 1557024--1557026.cif.

 Adding full bibliography for 1557024--1557026.cif.
;
_cod_original_cell_volume 3008.7(11)
_cod_original_sg_symbol_H-M 'C 2/c'
_cod_database_code 1557024
_shelx_shelxl_version_number 2014/7
_shelx_space_group_comment
;
The symmetry employed for this shelxl refinement is uniquely defined
by the following loop, which should always be used as a source of
symmetry information in preference to the above space-group names.
They are only intended as comments.
;
_shelx_estimated_absorpt_t_min 0.934
_shelx_estimated_absorpt_t_max 0.997

loop_
_space_group_symop_operation_xyz
'x, y, z'
'-x, y, -z+1/2'
'x+1/2, y+1/2, z'
'-x+1/2, y+1/2, -z+1/2'
'-x, -y, -z'
'x, -y, z-1/2'
'-x+1/2, -y+1/2, -z'
'x+1/2, -y+1/2, z-1/2'

loop_
_atom_site_label
_atom_site_type_symbol
_atom_site_fract_x
_atom_site_fract_y
_atom_site_fract_z
_atom_site_U_iso_or_equiv
_atom_site_adp_type
_atom_site_occupancy
_atom_site_site_symmetry_order
_atom_site_calc_flag
_atom_site_refinement_flags_posn
_atom_site_refinement_flags_adp
_atom_site_refinement_flags_occupancy
_atom_site_disorder_assembly
_atom_site_disorder_group
C1 C 0.31109(19) 0.0220(13) 0.2202(6) 0.0152(18) Uani 1 1 d . U . . .
H1 H 0.3263 -0.0753 0.2587 0.018 Uiso 1 1 calc R U . . .
C2 C 0.29589(18) -0.0469(13) 0.1224(6) 0.0155(19) Uani 1 1 d . U . . .
H2 H 0.3010 -0.1910 0.0962 0.019 Uiso 1 1 calc R U . . .
C3 C 0.22760(19) 0.4059(13) -0.0590(6) 0.0157(19) Uani 1 1 d . U . . .
C4 C 0.24226(19) 0.4609(14) 0.0419(6) 0.0180(19) Uani 1 1 d . U . . .
H4 H 0.2369 0.6018 0.0707 0.022 Uiso 1 1 calc R U . . .
C5 C 0.26508(19) 0.3173(14) 0.1054(6) 0.0171(18) Uani 1 1 d . U . . .
C6 C 0.28069(18) 0.3827(14) 0.2068(6) 0.0175(18) Uani 1 1 d . U . . .
H6 H 0.2753 0.5233 0.2358 0.021 Uiso 1 1 calc R U . . .
C7 C 0.30395(19) 0.2424(14) 0.2646(6) 0.0171(18) Uani 1 1 d . U . . .
C8 C 0.32078(19) 0.3167(14) 0.3677(6) 0.0175(18) Uani 1 1 d . U . . .
C9 C 0.31804(19) 0.5157(14) 0.4223(6) 0.0204(19) Uani 1 1 d . U . . .
H9 H 0.3035 0.6325 0.3969 0.025 Uiso 1 1 calc R U . . .
C10 C 0.33913(18) 0.5340(14) 0.5222(6) 0.0181(19) Uani 1 1 d . U . . .
H10 H 0.3395 0.6602 0.5682 0.022 Uiso 1 1 calc R U . . .
C11 C 0.35891(19) 0.3388(14) 0.5416(6) 0.0183(18) Uani 1 1 d . U . . .
C12 C 0.38143(19) 0.2886(14) 0.6372(6) 0.0160(18) Uani 1 1 d . U . . .
C13 C 0.4009(2) 0.0992(14) 0.6605(6) 0.026(2) Uani 1 1 d . U . . .
H13 H 0.4022 -0.0221 0.6128 0.031 Uiso 1 1 calc R U . . .
C14 C 0.4192(2) 0.1054(16) 0.7657(6) 0.029(2) Uani 1 1 d . U . . .
H14 H 0.4336 -0.0107 0.7932 0.034 Uiso 1 1 calc R U . . .
C15 C 0.4133(2) 0.2977(16) 0.8199(7) 0.026(2) Uani 1 1 d . U . . .
C16 C 0.4257(2) 0.3618(18) 0.9336(7) 0.037(2) Uani 1 1 d . U . . .
H23 H 0.4276 0.5297 0.9372 0.044 Uiso 0.495(8) 1 calc R U P A 1
H24 H 0.4092 0.3178 0.9766 0.044 Uiso 0.495(8) 1 calc R U P A 1
H25 H 0.4068 0.3812 0.9692 0.044 Uiso 0.505(8) 1 calc R U P A 2
H26 H 0.4373 0.2274 0.9658 0.044 Uiso 0.505(8) 1 calc R U P A 2
C17 C 0.4556(4) 0.267(3) 0.9826(13) 0.029(3) Uani 0.495(8) 1 d . U P A 1
H17A H 0.4721 0.2993 0.9382 0.034 Uiso 0.495(8) 1 calc R U P A 1
H17B H 0.4535 0.0996 0.9873 0.034 Uiso 0.495(8) 1 calc R U P A 1
C18 C 0.4669(4) 0.368(3) 1.0987(14) 0.029(3) Uani 0.495(8) 1 d . U P A 1
H18A H 0.4722 0.5318 1.0935 0.035 Uiso 0.495(8) 1 calc R U P A 1
H18B H 0.4494 0.3553 1.1408 0.035 Uiso 0.495(8) 1 calc R U P A 1
C19 C 0.4971(5) 0.235(3) 1.1549(14) 0.042(5) Uani 0.495(8) 1 d . U P A 1
H19A H 0.4927 0.0711 1.1524 0.064 Uiso 0.495(8) 1 calc R U P A 1
H19B H 0.5018 0.2842 1.2280 0.064 Uiso 0.495(8) 1 calc R U P A 1
H19C H 0.5153 0.2669 1.1192 0.064 Uiso 0.495(8) 1 calc R U P A 1
C20 C 0.4447(4) 0.546(3) 0.9599(13) 0.029(3) Uani 0.505(8) 1 d . U P A 2
H20A H 0.4315 0.6850 0.9501 0.035 Uiso 0.505(8) 1 calc R U P A 2
H20B H 0.4605 0.5551 0.9107 0.035 Uiso 0.505(8) 1 calc R U P A 2
C21 C 0.4633(4) 0.546(3) 1.0751(14) 0.028(3) Uani 0.505(8) 1 d . U P A 2
H21A H 0.4478 0.5197 1.1240 0.034 Uiso 0.505(8) 1 calc R U P A 2
H21B H 0.4783 0.4171 1.0824 0.034 Uiso 0.505(8) 1 calc R U P A 2
C22 C 0.4819(4) 0.765(3) 1.1089(14) 0.031(5) Uani 0.505(8) 1 d . U P A 2
H22A H 0.4978 0.7920 1.0626 0.046 Uiso 0.505(8) 1 calc R U P A 2
H22B H 0.4925 0.7488 1.1810 0.046 Uiso 0.505(8) 1 calc R U P A 2
H22C H 0.4672 0.8946 1.1045 0.046 Uiso 0.505(8) 1 calc R U P A 2
S1 S 0.35144(5) 0.1405(4) 0.43854(17) 0.0199(6) Uani 1 1 d . U . . .
S2 S 0.38517(6) 0.4744(4) 0.74530(18) 0.0294(7) Uani 1 1 d . U . . .

loop_
_atom_site_aniso_label
_atom_site_aniso_U_11
_atom_site_aniso_U_22
_atom_site_aniso_U_33
_atom_site_aniso_U_23
_atom_site_aniso_U_13
_atom_site_aniso_U_12
C1 0.020(4) 0.004(4) 0.022(4) 0.001(3) 0.003(3) 0.000(4)
C2 0.017(4) 0.004(4) 0.028(4) -0.003(4) 0.009(4) 0.000(4)
C3 0.023(5) 0.004(4) 0.020(4) -0.006(4) 0.006(4) -0.001(4)
C4 0.030(4) 0.002(4) 0.023(4) -0.001(3) 0.008(4) -0.001(4)
C5 0.026(4) 0.003(4) 0.023(4) 0.003(3) 0.007(3) -0.004(3)
C6 0.028(4) 0.004(4) 0.021(4) 0.002(4) 0.004(3) -0.005(4)
C7 0.024(4) 0.004(4) 0.022(4) 0.003(3) 0.001(3) -0.001(3)
C8 0.016(4) 0.007(4) 0.030(4) 0.003(3) 0.003(3) 0.003(3)
C9 0.025(4) 0.004(4) 0.033(4) -0.002(4) 0.005(4) 0.003(4)
C10 0.029(4) 0.005(4) 0.021(4) -0.001(4) 0.006(4) 0.001(4)
C11 0.026(4) 0.011(4) 0.018(4) -0.004(3) 0.004(3) -0.006(3)
C12 0.028(4) 0.006(4) 0.013(4) -0.004(3) -0.001(3) -0.004(3)
C13 0.043(5) 0.006(4) 0.024(4) -0.003(4) -0.008(4) 0.002(4)
C14 0.040(5) 0.016(4) 0.026(4) 0.004(4) -0.011(4) -0.005(4)
C15 0.028(4) 0.028(4) 0.021(4) 0.005(4) -0.004(3) -0.007(4)
C16 0.030(5) 0.050(5) 0.030(4) 0.004(4) -0.002(4) 0.000(4)
C17 0.029(6) 0.026(6) 0.030(6) 0.010(6) 0.000(5) 0.007(5)
C18 0.032(7) 0.019(7) 0.034(7) 0.008(7) 0.001(6) 0.002(7)
C19 0.052(12) 0.034(11) 0.038(11) 0.015(10) -0.004(9) 0.002(10)
C20 0.028(6) 0.026(6) 0.031(6) 0.008(6) -0.001(5) 0.004(6)
C21 0.030(6) 0.020(6) 0.033(6) 0.006(6) -0.001(5) 0.006(6)
C22 0.035(10) 0.012(9) 0.041(10) 0.002(8) -0.014(8) 0.005(8)
S1 0.0294(13) 0.0051(11) 0.0238(12) -0.0018(11) -0.0008(10) 0.0010(10)
S2 0.0343(15) 0.0269(15) 0.0250(13) -0.0102(11) -0.0026(11) 0.0042(12)

loop_
_atom_type_symbol
_atom_type_description
_atom_type_scat_dispersion_real
_atom_type_scat_dispersion_imag
_atom_type_scat_source
C C 0.0033 0.0016 'International Tables Vol C Tables 4.2.6.8 and 6.1.1.4'
H H 0.0000 0.0000 'International Tables Vol C Tables 4.2.6.8 and 6.1.1.4'
S S 0.1246 0.1234 'International Tables Vol C Tables 4.2.6.8 and 6.1.1.4'

loop_
_geom_angle_atom_site_label_1
_geom_angle_atom_site_label_2
_geom_angle_atom_site_label_3
_geom_angle
_geom_angle_site_symmetry_1
_geom_angle_site_symmetry_3
C2 C1 C7 121.1(7) . .
C2 C1 H1 119.4 . .
C7 C1 H1 119.4 . .
C1 C2 C3 122.3(7) . 7
C1 C2 H2 118.8 . .
C3 C2 H2 118.8 7 .
C4 C3 C2 124.7(7) . 7
C4 C3 C5 119.1(7) . 7
C2 C3 C5 116.1(7) 7 7
C3 C4 C5 124.3(7) . .
C3 C4 H4 117.8 . .
C5 C4 H4 117.8 . .
C6 C5 C4 123.0(8) . .
C6 C5 C3 120.5(7) . 7
C4 C5 C3 116.5(7) . 7
C7 C6 C5 121.4(8) . .
C7 C6 H6 119.3 . .
C5 C6 H6 119.3 . .
C6 C7 C1 118.5(7) . .
C6 C7 C8 120.7(7) . .
C1 C7 C8 120.8(7) . .
C9 C8 C7 130.1(8) . .
C9 C8 S1 109.6(6) . .
C7 C8 S1 120.3(6) . .
C8 C9 C10 115.3(8) . .
C8 C9 H9 122.4 . .
C10 C9 H9 122.4 . .
C11 C10 C9 111.5(7) . .
C11 C10 H10 124.3 . .
C9 C10 H10 124.3 . .
C10 C11 C12 127.0(7) . .
C10 C11 S1 111.3(6) . .
C12 C11 S1 121.5(6) . .
C13 C12 C11 129.2(7) . .
C13 C12 S2 110.0(6) . .
C11 C12 S2 120.8(6) . .
C12 C13 C14 113.5(8) . .
C12 C13 H13 123.2 . .
C14 C13 H13 123.2 . .
C15 C14 C13 112.5(8) . .
C15 C14 H14 123.8 . .
C13 C14 H14 123.8 . .
C14 C15 C16 129.0(8) . .
C14 C15 S2 111.5(7) . .
C16 C15 S2 119.3(7) . .
C20 C16 C15 122.7(11) . .
C17 C16 C15 118.7(11) . .
C17 C16 H23 107.6 . .
C15 C16 H23 107.6 . .
C17 C16 H24 107.6 . .
C15 C16 H24 107.6 . .
H23 C16 H24 107.1 . .
C20 C16 H25 106.7 . .
C15 C16 H25 106.7 . .
C20 C16 H26 106.7 . .
C15 C16 H26 106.7 . .
H25 C16 H26 106.6 . .
C16 C17 C18 112.8(14) . .
C16 C17 H17A 109.0 . .
C18 C17 H17A 109.0 . .
C16 C17 H17B 109.0 . .
C18 C17 H17B 109.0 . .
H17A C17 H17B 107.8 . .
C19 C18 C17 110.7(15) . .
C19 C18 H18A 109.5 . .
C17 C18 H18A 109.5 . .
C19 C18 H18B 109.5 . .
C17 C18 H18B 109.5 . .
H18A C18 H18B 108.1 . .
C18 C19 H19A 109.5 . .
C18 C19 H19B 109.5 . .
H19A C19 H19B 109.5 . .
C18 C19 H19C 109.5 . .
H19A C19 H19C 109.5 . .
H19B C19 H19C 109.5 . .
C16 C20 C21 115.6(14) . .
C16 C20 H20A 108.4 . .
C21 C20 H20A 108.4 . .
C16 C20 H20B 108.4 . .
C21 C20 H20B 108.4 . .
H20A C20 H20B 107.4 . .
C22 C21 C20 115.7(15) . .
C22 C21 H21A 108.4 . .
C20 C21 H21A 108.4 . .
C22 C21 H21B 108.4 . .
C20 C21 H21B 108.4 . .
H21A C21 H21B 107.4 . .
C21 C22 H22A 109.5 . .
C21 C22 H22B 109.5 . .
H22A C22 H22B 109.5 . .
C21 C22 H22C 109.5 . .
H22A C22 H22C 109.5 . .
H22B C22 H22C 109.5 . .
C11 S1 C8 92.4(4) . .
C15 S2 C12 92.5(4) . .

loop_
_geom_bond_atom_site_label_1
_geom_bond_atom_site_label_2
_geom_bond_distance
_geom_bond_site_symmetry_2
C1 C2 1.365(10) .
C1 C7 1.436(10) .
C1 H1 0.9300 .
C2 C3 1.426(10) 7
C2 H2 0.9300 .
C3 C4 1.371(10) .
C3 C2 1.426(10) 7
C3 C5 1.463(10) 7
C4 C5 1.418(11) .
C4 H4 0.9300 .
C5 C6 1.404(10) .
C5 C3 1.463(10) 7
C6 C7 1.386(10) .
C6 H6 0.9300 .
C7 C8 1.454(11) .
C8 C9 1.351(11) .
C8 S1 1.770(8) .
C9 C10 1.435(10) .
C9 H9 0.9300 .
C10 C11 1.394(11) .
C10 H10 0.9300 .
C11 C12 1.449(10) .
C11 S1 1.727(8) .
C12 C13 1.366(11) .
C12 S2 1.727(8) .
C13 C14 1.436(10) .
C13 H13 0.9300 .
C14 C15 1.345(12) .
C14 H14 0.9300 .
C15 C16 1.503(11) .
C15 S2 1.727(9) .
C16 C20 1.338(18) .
C16 C17 1.418(17) .
C16 H23 0.9700 .
C16 H24 0.9700 .
C16 H25 0.9700 .
C16 H26 0.9700 .
C17 C18 1.59(2) .
C17 H17A 0.9700 .
C17 H17B 0.9700 .
C18 C19 1.55(2) .
C18 H18A 0.9700 .
C18 H18B 0.9700 .
C19 H19A 0.9600 .
C19 H19B 0.9600 .
C19 H19C 0.9600 .
C20 C21 1.55(2) .
C20 H20A 0.9700 .
C20 H20B 0.9700 .
C21 C22 1.51(2) .
C21 H21A 0.9700 .
C21 H21B 0.9700 .
C22 H22A 0.9600 .
C22 H22B 0.9600 .
C22 H22C 0.9600 .

loop_
_geom_torsion_atom_site_label_1
_geom_torsion_atom_site_label_2
_geom_torsion_atom_site_label_3
_geom_torsion_atom_site_label_4
_geom_torsion
_geom_torsion_site_symmetry_1
_geom_torsion_site_symmetry_4
C7 C1 C2 C3 0.3(12) . 7
C2 C3 C4 C5 178.6(8) 7 .
C5 C3 C4 C5 1.6(13) 7 .
C3 C4 C5 C6 177.3(7) . .
C3 C4 C5 C3 -1.6(13) . 7
C4 C5 C6 C7 -177.1(8) . .
C3 C5 C6 C7 1.7(12) 7 .
C5 C6 C7 C1 -2.3(11) . .
C5 C6 C7 C8 177.6(7) . .
C2 C1 C7 C6 1.3(11) . .
C2 C1 C7 C8 -178.6(7) . .
C6 C7 C8 C9 -0.9(13) . .
C1 C7 C8 C9 179.0(8) . .
C6 C7 C8 S1 -177.8(6) . .
C1 C7 C8 S1 2.1(10) . .
C7 C8 C9 C10 -178.8(8) . .
S1 C8 C9 C10 -1.6(9) . .
C8 C9 C10 C11 1.0(10) . .
C9 C10 C11 C12 -175.2(7) . .
C9 C10 C11 S1 0.1(9) . .
C10 C11 C12 C13 179.0(9) . .
S1 C11 C12 C13 4.1(12) . .
C10 C11 C12 S2 2.3(12) . .
S1 C11 C12 S2 -172.6(5) . .
C11 C12 C13 C14 -177.7(8) . .
S2 C12 C13 C14 -0.6(10) . .
C12 C13 C14 C15 0.0(11) . .
C13 C14 C15 C16 175.4(8) . .
C13 C14 C15 S2 0.6(10) . .
C14 C15 C16 C20 116.6(14) . .
S2 C15 C16 C20 -68.9(14) . .
C14 C15 C16 C17 26.3(17) . .
S2 C15 C16 C17 -159.2(11) . .
C15 C16 C17 C18 174.7(11) . .
C16 C17 C18 C19 172.0(14) . .
C15 C16 C20 C21 -162.6(12) . .
C16 C20 C21 C22 -173.6(15) . .
C10 C11 S1 C8 -0.9(6) . .
C12 C11 S1 C8 174.8(7) . .
C9 C8 S1 C11 1.4(7) . .
C7 C8 S1 C11 178.9(7) . .
C14 C15 S2 C12 -0.8(7) . .
C16 C15 S2 C12 -176.2(7) . .
C13 C12 S2 C15 0.8(7) . .
C11 C12 S2 C15 178.1(7) . .
